data_7705237
loop_
_publ_author_name
'Melle, Philipp'
'S\'egaud, Nathalie'
'Albrecht, Martin'

_publ_section_title
;
 Ambidentate bonding and electrochemical implications of pincer-type
 pyridylidene amide ligands in complexes of nickel, cobalt and zinc.
;
_journal_issue 36
_journal_name_full 'Dalton transactions (Cambridge, England : 2003)'
_journal_page_first 12662
_journal_page_last 12673
_journal_paper_doi 10.1039/d0dt02482a
_journal_volume 49
_journal_year 2020
_chemical_formula_moiety 'C38 H34 Co N10 O4, 2(F6 P), 3(C2 H3 N)'
_chemical_formula_sum 'C44 H43 Co F12 N13 O4 P2'
_chemical_formula_weight 1166.78
_space_group_IT_number 2
_space_group_name_Hall '-P 1'
_space_group_name_H-M_alt 'P -1'
_symmetry_cell_setting triclinic
_symmetry_Int_Tables_number 2
_symmetry_space_group_name_Hall '-P 1'
_symmetry_space_group_name_H-M 'P -1'
_atom_sites_solution_hydrogens geom
_audit_creation_date 2017-01-25T16:48:58-00:00
_audit_creation_method 'WinGX routine CIF_UPDATE'
_audit_update_record
;
2020-07-13 deposited with the CCDC.	2020-08-21 downloaded from the CCDC.
;
_cell_angle_alpha 67.212(3)
_cell_angle_beta 82.957(2)
_cell_angle_gamma 83.194(2)
_cell_formula_units_Z 2
_cell_length_a 12.5415(4)
_cell_length_b 13.9618(4)
_cell_length_c 15.2652(4)
_cell_measurement_reflns_used 14148
_cell_measurement_temperature 123(2)
_cell_measurement_theta_max 27.883
_cell_measurement_theta_min 1.695
_cell_volume 2438.35(13)
_computing_cell_refinement 'CrysAlisPro 1.171.38.41 (Rigaku OD, 2015)'
_computing_data_collection 'CrysAlisPro 1.171.38.41 (Rigaku OD, 2015)'
_computing_data_reduction 'CrysAlisPro 1.171.38.41 (Rigaku OD, 2015)'
_computing_structure_refinement 'SHELXL-2016/6 (Sheldrick, 2016)'
_diffrn_ambient_environment N~2~
_diffrn_ambient_temperature 123(2)
_diffrn_detector 'CCD plate'
_diffrn_detector_area_resol_mean 16.0965
_diffrn_detector_type Eos
_diffrn_measured_fraction_theta_full 1
_diffrn_measured_fraction_theta_max 0.913
_diffrn_measurement_device 'four-circle diffractometer'
_diffrn_measurement_device_type 'SuperNova, Single source at offset, Eos'
_diffrn_measurement_method '\w scans'
_diffrn_orient_matrix_type 'CrysAlisPro convention (1999,Acta A55,543-557)'
_diffrn_orient_matrix_UB_11 -0.0248567
_diffrn_orient_matrix_UB_12 0.05147
_diffrn_orient_matrix_UB_13 -0.0146446
_diffrn_orient_matrix_UB_21 -0.0512511
_diffrn_orient_matrix_UB_22 -0.0201381
_diffrn_orient_matrix_UB_23 0.0160662
_diffrn_orient_matrix_UB_31 0.0047545
_diffrn_orient_matrix_UB_32 0.0004333
_diffrn_orient_matrix_UB_33 0.0456669
_diffrn_radiation_monochromator mirror
_diffrn_radiation_probe x-ray
_diffrn_radiation_type MoK\a
_diffrn_radiation_wavelength 0.71073
_diffrn_reflns_av_R_equivalents 0.0442
_diffrn_reflns_av_unetI/netI 0.0639
_diffrn_reflns_Laue_measured_fraction_full 1
_diffrn_reflns_Laue_measured_fraction_max 0.913
_diffrn_reflns_limit_h_max 16
_diffrn_reflns_limit_h_min -16
_diffrn_reflns_limit_k_max 18
_diffrn_reflns_limit_k_min -18
_diffrn_reflns_limit_l_max 19
_diffrn_reflns_limit_l_min -19
_diffrn_reflns_number 44161
_diffrn_reflns_point_group_measured_fraction_full 1
_diffrn_reflns_point_group_measured_fraction_max 0.913
_diffrn_reflns_theta_full 25.242
_diffrn_reflns_theta_max 28.22
_diffrn_reflns_theta_min 1.587
_diffrn_source 'micro-focus sealed X-ray tube'
_diffrn_source_type 'SuperNova (Mo) X-ray Source'
_exptl_absorpt_coefficient_mu 0.522
_exptl_absorpt_correction_T_max 0.979
_exptl_absorpt_correction_T_min 0.912
_exptl_absorpt_correction_type gaussian
_exptl_absorpt_process_details
;
        CrysAlisPro 1.171.38.41 (Rigaku Oxford Diffraction, 2015)
Numerical absorption correction based on gaussian integration over
                        a multifaceted crystal model
        Empirical absorption correction using spherical harmonics,
 implemented in SCALE3 ABSPACK scaling algorithm.
;
_exptl_crystal_colour orange
_exptl_crystal_density_diffrn 1.589
_exptl_crystal_description needle
_exptl_crystal_F_000 1190
_exptl_crystal_size_max 0.332
_exptl_crystal_size_mid 0.082
_exptl_crystal_size_min 0.043
_refine_diff_density_max 2.21
_refine_diff_density_min -0.72
_refine_diff_density_rms 0.076
_refine_ls_extinction_method none
_refine_ls_goodness_of_fit_ref 1.026
_refine_ls_hydrogen_treatment constr
_refine_ls_matrix_type full
_refine_ls_number_parameters 692
_refine_ls_number_reflns 11003
_refine_ls_number_restraints 63
_refine_ls_restrained_S_all 1.027
_refine_ls_R_factor_all 0.067
_refine_ls_R_factor_gt 0.0497
_refine_ls_shift/su_max 0.001
_refine_ls_shift/su_mean 0
_refine_ls_structure_factor_coef Fsqd
_refine_ls_weighting_details 'w=1/[\s^2^(Fo^2^)+(0.0498P)^2^+3.3586P] where P=(Fo^2^+2Fc^2^)/3'
_refine_ls_weighting_scheme calc
_refine_ls_wR_factor_gt 0.1136
_refine_ls_wR_factor_ref 0.1237
_reflns_Friedel_coverage 0
_reflns_number_gt 8749
_reflns_number_total 11003
_reflns_threshold_expression 'I > 2\s(I)'
_cod_data_source_file d0dt02482a2.cif
_cod_data_source_block 17ma005c2_pm107
_cod_depositor_comments 'Adding full bibliography for 7705237--7705245.cif.'
_cod_database_code 7705237

loop_
_symmetry_equiv_pos_as_xyz
'x, y, z'
'-x, -y, -z'

loop_
_atom_site_label
_atom_site_type_symbol
_atom_site_fract_x
_atom_site_fract_y
_atom_site_fract_z
_atom_site_U_iso_or_equiv
_atom_site_adp_type
_atom_site_occupancy
_atom_site_site_symmetry_order
_atom_site_calc_flag
_atom_site_refinement_flags_posn
_atom_site_refinement_flags_adp
_atom_site_refinement_flags_occupancy
_atom_site_disorder_assembly
_atom_site_disorder_group
C6 C 0.50755(19) 0.82335(19) 0.22015(17) 0.0151(5) Uani 1 1 d . . . . .
C5 C 0.5366(2) 0.77463(19) 0.31414(17) 0.0176(5) Uani 1 1 d . . . . .
H5 H 0.537263 0.700969 0.344567 0.021 Uiso 1 1 calc R U . . .
C4 C 0.5643(2) 0.8315(2) 0.36344(18) 0.0215(5) Uani 1 1 d . . . . .
H4 H 0.582426 0.797418 0.427491 0.026 Uiso 1 1 calc R U . . .
C3 C 0.5654(2) 0.9378(2) 0.31902(18) 0.0220(5) Uani 1 1 d . . . . .
H3 H 0.583889 0.977733 0.352336 0.026 Uiso 1 1 calc R U . . .
C2 C 0.5422(2) 1.0998(2) 0.1831(2) 0.0260(6) Uani 1 1 d . . . . .
H2A H 0.483382 1.132382 0.213226 0.039 Uiso 1 1 calc R U . . .
H2B H 0.533121 1.122977 0.114942 0.039 Uiso 1 1 calc R U . . .
H2C H 0.611278 1.120056 0.191456 0.039 Uiso 1 1 calc R U . . .
C1 C 0.5122(2) 0.93201(19) 0.17798(17) 0.0176(5) Uani 1 1 d . . . . .
H1 H 0.49551 0.968375 0.113749 0.021 Uiso 1 1 calc R U . . .
C7 C 0.42575(19) 0.80204(19) 0.09714(17) 0.0163(5) Uani 1 1 d . . . . .
C8 C 0.3912(2) 0.71963(19) 0.06758(16) 0.0168(5) Uani 1 1 d . . . . .
C9 C 0.3127(2) 0.7391(2) 0.00493(17) 0.0195(5) Uani 1 1 d . . . . .
H9 H 0.279733 0.807393 -0.024697 0.023 Uiso 1 1 calc R U . . .
C10 C 0.2837(2) 0.6560(2) -0.01329(18) 0.0223(5) Uani 1 1 d . . . . .
H10 H 0.229487 0.666945 -0.055223 0.027 Uiso 1 1 calc R U . . .
C11 C 0.3339(2) 0.5571(2) 0.02966(18) 0.0210(5) Uani 1 1 d . . . . .
H11 H 0.314149 0.499629 0.018175 0.025 Uiso 1 1 calc R U . . .
C12 C 0.41337(19) 0.54423(19) 0.08974(16) 0.0163(5) Uani 1 1 d . . . . .
C13 C 0.4743(2) 0.44037(19) 0.14043(17) 0.0170(5) Uani 1 1 d . . . . .
C14 C 0.6033(2) 0.3565(2) 0.24940(18) 0.0207(5) Uani 1 1 d . . . . .
C15 C 0.5501(3) 0.2709(2) 0.31417(19) 0.0278(6) Uani 1 1 d . . . . .
H15 H 0.474293 0.2705 0.315247 0.033 Uiso 1 1 calc R U . . .
C16 C 0.6082(3) 0.1871(2) 0.3765(2) 0.0364(8) Uani 1 1 d . . . . .
H16 H 0.572054 0.129592 0.421278 0.044 Uiso 1 1 calc R U . . .
C17 C 0.7184(3) 0.1869(2) 0.3738(2) 0.0378(8) Uani 1 1 d . . . . .
H17 H 0.758477 0.129244 0.416417 0.045 Uiso 1 1 calc R U . . .
C18 C 0.8879(3) 0.2674(3) 0.3081(3) 0.0457(9) Uani 1 1 d . . . . .
H18A H 0.9062 0.283575 0.361247 0.069 Uiso 1 1 calc R U . . .
H18B H 0.914771 0.319841 0.24767 0.069 Uiso 1 1 calc R U . . .
H18C H 0.921101 0.198382 0.313651 0.069 Uiso 1 1 calc R U . . .
C19 C 0.7149(2) 0.3516(2) 0.24986(19) 0.0234(6) Uani 1 1 d . . . . .
H19 H 0.753458 0.408021 0.206362 0.028 Uiso 1 1 calc R U . . .
C20 C 0.25297(19) 0.62622(19) 0.27587(17) 0.0177(5) Uani 1 1 d . . . . .
H20 H 0.28756 0.687924 0.262463 0.021 Uiso 1 1 calc R U . . .
C21 C 0.0981(2) 0.7385(2) 0.2027(2) 0.0282(6) Uani 1 1 d . . . . .
H21A H 0.125436 0.765023 0.135316 0.042 Uiso 1 1 calc R U . . .
H21B H 0.11348 0.785885 0.232148 0.042 Uiso 1 1 calc R U . . .
H21C H 0.020047 0.733854 0.207619 0.042 Uiso 1 1 calc R U . . .
C22 C 0.0983(2) 0.5495(2) 0.2705(2) 0.0260(6) Uani 1 1 d . . . . .
H22 H 0.026774 0.55689 0.252848 0.031 Uiso 1 1 calc R U . . .
C23 C 0.1484(2) 0.4523(2) 0.3148(2) 0.0305(6) Uani 1 1 d . . . . .
H23 H 0.110825 0.392287 0.328528 0.037 Uiso 1 1 calc R U . . .
C24 C 0.2528(2) 0.4406(2) 0.33988(19) 0.0239(6) Uani 1 1 d . . . . .
H24 H 0.286781 0.373039 0.370597 0.029 Uiso 1 1 calc R U . . .
C25 C 0.30831(19) 0.52940(19) 0.31954(16) 0.0158(5) Uani 1 1 d . . . . .
C26 C 0.45804(19) 0.45331(18) 0.41006(16) 0.0153(5) Uani 1 1 d . . . . .
C27 C 0.57808(19) 0.45759(18) 0.40905(16) 0.0149(5) Uani 1 1 d . . . . .
C28 C 0.6406(2) 0.39171(19) 0.48140(17) 0.0175(5) Uani 1 1 d . . . . .
H28 H 0.609479 0.338166 0.535347 0.021 Uiso 1 1 calc R U . . .
C29 C 0.7499(2) 0.4062(2) 0.47275(17) 0.0194(5) Uani 1 1 d . . . . .
H29 H 0.793993 0.363217 0.521883 0.023 Uiso 1 1 calc R U . . .
C30 C 0.7948(2) 0.4832(2) 0.39272(17) 0.0183(5) Uani 1 1 d . . . . .
H30 H 0.868865 0.494847 0.38695 0.022 Uiso 1 1 calc R U . . .
C31 C 0.72861(19) 0.54303(18) 0.32114(17) 0.0152(5) Uani 1 1 d . . . . .
C32 C 0.76551(19) 0.62472(19) 0.22663(17) 0.0154(5) Uani 1 1 d . . . . .
C33 C 0.71154(19) 0.73042(19) 0.07409(17) 0.0163(5) Uani 1 1 d . . . . .
C34 C 0.6792(2) 0.7177(2) -0.00518(17) 0.0201(5) Uani 1 1 d . . . . .
H34 H 0.641952 0.65877 0.003692 0.024 Uiso 1 1 calc R U . . .
C35 C 0.7010(2) 0.7899(2) -0.09589(18) 0.0250(6) Uani 1 1 d . . . . .
H35 H 0.681167 0.779443 -0.149465 0.03 Uiso 1 1 calc R U . . .
C36 C 0.7516(2) 0.8774(2) -0.10863(18) 0.0250(6) Uani 1 1 d . . . . .
H36 H 0.766779 0.927536 -0.17095 0.03 Uiso 1 1 calc R U . . .
C37 C 0.8298(2) 0.9869(2) -0.0459(2) 0.0263(6) Uani 1 1 d . . . . .
H37A H 0.860166 1.0183 -0.112089 0.039 Uiso 1 1 calc R U . . .
H37B H 0.887333 0.969463 -0.002944 0.039 Uiso 1 1 calc R U . . .
H37C H 0.775397 1.036536 -0.031641 0.039 Uiso 1 1 calc R U . . .
C38 C 0.7609(2) 0.82050(19) 0.05735(17) 0.0178(5) Uani 1 1 d . . . . .
H38 H 0.782117 0.832661 0.109575 0.021 Uiso 1 1 calc R U . . .
C40 C 0.9242(3) 0.5761(3) 0.0425(3) 0.0460(9) Uani 1 1 d . . . . .
C39 C 0.9763(3) 0.6725(3) -0.0056(3) 0.0597(11) Uani 1 1 d . . . . .
H39A H 0.940676 0.715143 -0.063484 0.09 Uiso 1 1 calc R U . . .
H39B H 1.052309 0.656684 -0.022847 0.09 Uiso 1 1 calc R U . . .
H39C H 0.971071 0.710689 0.036897 0.09 Uiso 1 1 calc R U . . .
C42 C 1.0740(3) 0.3158(3) 0.5725(2) 0.0368(7) Uani 1 1 d . . . . .
C41 C 1.1785(2) 0.2659(3) 0.6007(2) 0.0331(7) Uani 1 1 d . . . . .
H41A H 1.181646 0.249628 0.668848 0.05 Uiso 1 1 calc R U . . .
H41B H 1.234267 0.312796 0.563984 0.05 Uiso 1 1 calc R U . . .
H41C H 1.190504 0.20142 0.588434 0.05 Uiso 1 1 calc R U . . .
C44 C 0.8440(4) 0.1276(3) 0.6364(3) 0.0488(9) Uani 1 1 d . . . . .
C43 C 0.9369(3) 0.1013(3) 0.5820(3) 0.0535(10) Uani 1 1 d . . . . .
H43A H 0.962674 0.165023 0.532058 0.08 Uiso 1 1 calc R U . . .
H43B H 0.917147 0.055296 0.552745 0.08 Uiso 1 1 calc R U . . .
H43C H 0.994144 0.065535 0.624369 0.08 Uiso 1 1 calc R U . . .
N1 N 0.54017(17) 0.98522(16) 0.22804(14) 0.0182(4) Uani 1 1 d . . . . .
N2 N 0.47721(16) 0.76007(15) 0.17721(14) 0.0147(4) Uani 1 1 d . . . . .
N3 N 0.43999(16) 0.62428(16) 0.10790(13) 0.0148(4) Uani 1 1 d . . . . .
N4 N 0.55169(16) 0.44885(16) 0.19029(14) 0.0162(4) Uani 1 1 d . . . . .
N5 N 0.7687(2) 0.26812(19) 0.31098(17) 0.0312(6) Uani 1 1 d . . . . .
N6 N 0.15132(17) 0.63375(17) 0.25236(15) 0.0208(5) Uani 1 1 d . . . . .
N7 N 0.41660(16) 0.52872(15) 0.33277(14) 0.0148(4) Uani 1 1 d . . . . .
N8 N 0.62297(16) 0.52955(15) 0.33107(13) 0.0136(4) Uani 1 1 d . . . . .
N9 N 0.68979(16) 0.65445(16) 0.16466(14) 0.0152(4) Uani 1 1 d . . . . .
N10 N 0.77924(17) 0.89123(16) -0.03230(15) 0.0200(4) Uani 1 1 d . . . . .
N11 N 0.8828(3) 0.5007(3) 0.0796(3) 0.0627(10) Uani 1 1 d . . . . .
N12 N 0.9914(3) 0.3552(3) 0.5514(3) 0.0639(10) Uani 1 1 d . . . . .
N13 N 0.7716(3) 0.1496(3) 0.6794(3) 0.0734(11) Uani 1 1 d . . . . .
O1 O 0.40235(16) 0.89551(14) 0.04806(13) 0.0255(4) Uani 1 1 d . . . . .
O2 O 0.45035(15) 0.36176(14) 0.13083(13) 0.0237(4) Uani 1 1 d . . . . .
O3 O 0.41055(14) 0.38712(13) 0.47833(12) 0.0203(4) Uani 1 1 d . . . . .
O4 O 0.85841(14) 0.65372(14) 0.21459(13) 0.0221(4) Uani 1 1 d . . . . .
P1 P 0.88502(6) 0.04842(6) 0.18358(5) 0.02725(17) Uani 1 1 d . . . . .
F1 F 0.82089(15) 0.15652(14) 0.17822(13) 0.0396(4) Uani 1 1 d . . . . .
F2 F 0.99148(15) 0.08494(16) 0.20568(14) 0.0443(5) Uani 1 1 d . . . . .
F3 F 0.92032(14) 0.10033(14) 0.07157(12) 0.0345(4) Uani 1 1 d . . . . .
F4 F 0.94852(16) -0.05925(14) 0.18801(15) 0.0479(5) Uani 1 1 d . . . . .
F5 F 0.77912(14) 0.01209(15) 0.15970(13) 0.0402(4) Uani 1 1 d . . . . .
F6 F 0.84842(17) -0.00165(17) 0.29455(13) 0.0496(5) Uani 1 1 d . . . . .
P2 P 0.74476(8) -0.12396(7) 0.60376(6) 0.0431(2) Uani 1 1 d . . . . .
F7 F 0.6563(3) -0.0517(4) 0.6276(4) 0.163(2) Uani 1 1 d . . . . .
F8 F 0.8194(2) -0.1060(2) 0.67205(16) 0.0724(8) Uani 1 1 d . . . . .
F9 F 0.7964(3) -0.03454(18) 0.51593(17) 0.0784(8) Uani 1 1 d . . . . .
F10 F 0.8395(2) -0.2027(2) 0.58271(19) 0.0791(8) Uani 1 1 d . . . . .
F11 F 0.6752(2) -0.1481(3) 0.5375(2) 0.1007(11) Uani 1 1 d . . . . .
F12 F 0.7005(3) -0.2211(3) 0.69249(17) 0.0978(11) Uani 1 1 d . . . . .
Co1 Co 0.53529(3) 0.59470(2) 0.21547(2) 0.01256(9) Uani 1 1 d . . . . .

loop_
_atom_site_aniso_label
_atom_site_aniso_U_11
_atom_site_aniso_U_22
_atom_site_aniso_U_33
_atom_site_aniso_U_23
_atom_site_aniso_U_13
_atom_site_aniso_U_12
C6 0.0118(11) 0.0161(12) 0.0181(11) -0.0070(10) -0.0009(9) -0.0020(9)
C5 0.0183(12) 0.0155(12) 0.0178(12) -0.0041(10) -0.0019(9) -0.0035(10)
C4 0.0259(14) 0.0211(13) 0.0171(12) -0.0065(10) -0.0041(10) -0.0011(11)
C3 0.0274(14) 0.0225(13) 0.0196(12) -0.0103(11) -0.0046(10) -0.0044(11)
C2 0.0367(16) 0.0151(13) 0.0266(14) -0.0066(11) -0.0066(12) -0.0037(12)
C1 0.0195(12) 0.0178(12) 0.0158(11) -0.0057(10) -0.0023(9) -0.0039(10)
C7 0.0163(12) 0.0159(12) 0.0159(11) -0.0045(10) -0.0024(9) -0.0020(10)
C8 0.0185(12) 0.0168(12) 0.0135(11) -0.0032(9) -0.0011(9) -0.0043(10)
C9 0.0200(13) 0.0214(13) 0.0160(11) -0.0051(10) -0.0051(10) -0.0003(10)
C10 0.0198(13) 0.0299(14) 0.0191(12) -0.0095(11) -0.0068(10) -0.0032(11)
C11 0.0200(13) 0.0265(14) 0.0208(12) -0.0121(11) -0.0026(10) -0.0067(11)
C12 0.0166(12) 0.0192(12) 0.0141(11) -0.0072(10) 0.0006(9) -0.0041(10)
C13 0.0179(12) 0.0186(12) 0.0160(11) -0.0078(10) -0.0001(9) -0.0039(10)
C14 0.0279(14) 0.0176(12) 0.0207(12) -0.0112(10) -0.0056(10) 0.0005(11)
C15 0.0390(17) 0.0217(14) 0.0252(14) -0.0109(12) -0.0042(12) -0.0042(12)
C16 0.067(2) 0.0174(14) 0.0258(15) -0.0069(12) -0.0090(15) -0.0069(14)
C17 0.062(2) 0.0211(15) 0.0334(16) -0.0114(13) -0.0226(16) 0.0095(15)
C18 0.0383(19) 0.052(2) 0.057(2) -0.0318(19) -0.0239(17) 0.0191(17)
C19 0.0288(14) 0.0224(13) 0.0222(13) -0.0119(11) -0.0063(11) 0.0028(11)
C20 0.0154(12) 0.0174(12) 0.0185(12) -0.0047(10) -0.0008(9) -0.0027(10)
C21 0.0227(14) 0.0209(14) 0.0352(15) -0.0041(12) -0.0081(12) 0.0031(11)
C22 0.0167(13) 0.0225(14) 0.0335(15) -0.0032(12) -0.0048(11) -0.0044(11)
C23 0.0239(14) 0.0227(14) 0.0414(17) -0.0049(13) -0.0083(12) -0.0087(12)
C24 0.0226(13) 0.0178(13) 0.0294(14) -0.0050(11) -0.0065(11) -0.0033(11)
C25 0.0142(11) 0.0169(12) 0.0148(11) -0.0047(9) 0.0001(9) -0.0015(9)
C26 0.0173(12) 0.0141(11) 0.0159(11) -0.0070(9) -0.0021(9) -0.0010(9)
C27 0.0172(12) 0.0142(11) 0.0150(11) -0.0071(9) -0.0019(9) -0.0020(9)
C28 0.0217(13) 0.0160(12) 0.0133(11) -0.0041(10) -0.0026(9) 0.0001(10)
C29 0.0218(13) 0.0197(13) 0.0164(11) -0.0063(10) -0.0071(10) 0.0037(10)
C30 0.0164(12) 0.0206(13) 0.0195(12) -0.0085(10) -0.0053(10) -0.0001(10)
C31 0.0166(12) 0.0132(11) 0.0171(11) -0.0070(9) -0.0029(9) -0.0003(9)
C32 0.0157(12) 0.0151(12) 0.0169(11) -0.0078(10) -0.0009(9) -0.0018(9)
C33 0.0141(11) 0.0179(12) 0.0169(11) -0.0064(10) -0.0012(9) -0.0016(10)
C34 0.0192(12) 0.0223(13) 0.0210(12) -0.0102(11) -0.0009(10) -0.0039(10)
C35 0.0295(15) 0.0300(15) 0.0168(12) -0.0091(11) -0.0006(11) -0.0073(12)
C36 0.0283(14) 0.0260(14) 0.0162(12) -0.0033(11) 0.0000(10) -0.0029(12)
C37 0.0283(15) 0.0190(13) 0.0314(15) -0.0088(12) 0.0022(12) -0.0089(11)
C38 0.0181(12) 0.0188(12) 0.0169(12) -0.0076(10) -0.0001(9) -0.0020(10)
C40 0.0369(19) 0.043(2) 0.062(2) -0.0297(19) 0.0130(17) -0.0044(16)
C39 0.041(2) 0.045(2) 0.094(3) -0.034(2) 0.021(2) -0.0095(18)
C42 0.0283(17) 0.0369(18) 0.0439(18) -0.0126(15) -0.0022(14) -0.0077(14)
C41 0.0279(15) 0.0403(18) 0.0363(16) -0.0192(14) -0.0049(13) -0.0039(13)
C44 0.056(2) 0.0313(19) 0.061(2) -0.0131(18) -0.022(2) -0.0095(18)
C43 0.060(3) 0.050(2) 0.045(2) -0.0061(18) -0.0146(19) -0.0170(19)
N1 0.0217(11) 0.0141(10) 0.0189(10) -0.0060(8) -0.0015(8) -0.0024(9)
N2 0.0146(10) 0.0141(10) 0.0155(9) -0.0051(8) -0.0030(8) -0.0022(8)
N3 0.0151(10) 0.0166(10) 0.0127(9) -0.0053(8) -0.0005(8) -0.0029(8)
N4 0.0173(10) 0.0151(10) 0.0187(10) -0.0089(8) -0.0038(8) 0.0000(8)
N5 0.0380(14) 0.0295(13) 0.0327(13) -0.0190(11) -0.0168(11) 0.0118(11)
N6 0.0157(10) 0.0203(11) 0.0224(11) -0.0039(9) -0.0022(8) -0.0003(9)
N7 0.0143(10) 0.0142(10) 0.0142(9) -0.0033(8) -0.0015(8) -0.0013(8)
N8 0.0146(10) 0.0129(10) 0.0147(9) -0.0061(8) -0.0028(8) -0.0012(8)
N9 0.0157(10) 0.0154(10) 0.0147(9) -0.0048(8) -0.0013(8) -0.0046(8)
N10 0.0206(11) 0.0175(11) 0.0198(10) -0.0051(9) 0.0004(8) -0.0027(9)
N11 0.061(2) 0.047(2) 0.080(3) -0.0330(19) 0.0323(19) -0.0143(17)
N12 0.0373(18) 0.062(2) 0.085(3) -0.016(2) -0.0151(18) -0.0054(16)
N13 0.070(3) 0.054(2) 0.111(3) -0.044(2) -0.013(2) -0.008(2)
O1 0.0351(11) 0.0158(9) 0.0249(10) -0.0037(8) -0.0144(8) -0.0005(8)
O2 0.0311(10) 0.0189(9) 0.0258(9) -0.0109(8) -0.0074(8) -0.0058(8)
O3 0.0195(9) 0.0177(9) 0.0180(9) -0.0001(7) -0.0010(7) -0.0041(7)
O4 0.0149(9) 0.0269(10) 0.0234(9) -0.0064(8) -0.0041(7) -0.0054(8)
P1 0.0272(4) 0.0253(4) 0.0269(4) -0.0078(3) -0.0057(3) 0.0036(3)
F1 0.0473(11) 0.0374(10) 0.0392(10) -0.0211(9) -0.0170(8) 0.0148(9)
F2 0.0389(11) 0.0491(12) 0.0455(11) -0.0146(9) -0.0189(9) -0.0015(9)
F3 0.0393(10) 0.0343(10) 0.0294(9) -0.0109(8) -0.0021(7) -0.0063(8)
F4 0.0403(11) 0.0248(9) 0.0667(13) -0.0091(9) 0.0031(10) 0.0068(8)
F5 0.0313(10) 0.0462(11) 0.0471(11) -0.0223(9) 0.0012(8) -0.0071(8)
F6 0.0494(12) 0.0551(13) 0.0300(10) -0.0034(9) -0.0034(9) 0.0058(10)
P2 0.0613(6) 0.0448(5) 0.0331(4) -0.0242(4) 0.0080(4) -0.0222(5)
F7 0.117(3) 0.226(5) 0.203(4) -0.164(4) -0.039(3) 0.086(3)
F8 0.103(2) 0.0776(17) 0.0446(13) -0.0192(12) -0.0083(13) -0.0505(15)
F9 0.133(2) 0.0434(13) 0.0473(13) 0.0056(11) -0.0180(14) -0.0296(15)
F10 0.103(2) 0.0583(15) 0.0688(17) -0.0220(13) -0.0036(15) 0.0123(15)
F11 0.083(2) 0.178(3) 0.0713(18) -0.069(2) -0.0030(15) -0.054(2)
F12 0.143(3) 0.125(2) 0.0473(14) -0.0426(15) 0.0314(15) -0.101(2)
Co1 0.01320(16) 0.01271(16) 0.01188(15) -0.00370(12) -0.00303(11) -0.00270(12)

loop_
_atom_type_symbol
_atom_type_description
_atom_type_scat_dispersion_real
_atom_type_scat_dispersion_imag
_atom_type_scat_source
C C 0.0033 0.0016 'International Tables Vol C Tables 4.2.6.8 and 6.1.1.4'
H H 0 0 'International Tables Vol C Tables 4.2.6.8 and 6.1.1.4'
Co Co 0.3494 0.9721 'International Tables Vol C Tables 4.2.6.8 and 6.1.1.4'
F F 0.0171 0.0103 'International Tables Vol C Tables 4.2.6.8 and 6.1.1.4'
N N 0.0061 0.0033 'International Tables Vol C Tables 4.2.6.8 and 6.1.1.4'
O O 0.0106 0.006 'International Tables Vol C Tables 4.2.6.8 and 6.1.1.4'
P P 0.1023 0.0942 'International Tables Vol C Tables 4.2.6.8 and 6.1.1.4'

loop_
_exptl_crystal_face_index_h
_exptl_crystal_face_index_k
_exptl_crystal_face_index_l
_exptl_crystal_face_perp_dist
-1 0 0 0.0214
1 0 0 0.0214
0 -1 0 0.041
0 1 0 0.041
-1 -1 -5 0.1488
-3 5 4 0.072
1 3 5 0.1498
0 5 3 0.0793

loop_
_geom_angle_atom_site_label_1
_geom_angle_atom_site_label_2
_geom_angle_atom_site_label_3
_geom_angle
_geom_angle_site_symmetry_1
_geom_angle_site_symmetry_3
_geom_angle_publ_flag
N2 C6 C5 117.4(2) . . ?
N2 C6 C1 126.1(2) . . ?
C5 C6 C1 116.5(2) . . ?
C4 C5 C6 121.4(2) . . ?
C4 C5 H5 119.3 . . ?
C6 C5 H5 119.3 . . ?
C3 C4 C5 119.4(2) . . ?
C3 C4 H4 120.3 . . ?
C5 C4 H4 120.3 . . ?
N1 C3 C4 119.8(2) . . ?
N1 C3 H3 120.1 . . ?
C4 C3 H3 120.1 . . ?
N1 C2 H2A 109.5 . . ?
N1 C2 H2B 109.5 . . ?
H2A C2 H2B 109.5 . . ?
N1 C2 H2C 109.5 . . ?
H2A C2 H2C 109.5 . . ?
H2B C2 H2C 109.5 . . ?
N1 C1 C6 120.6(2) . . ?
N1 C1 H1 119.7 . . ?
C6 C1 H1 119.7 . . ?
O1 C7 N2 129.5(2) . . ?
O1 C7 C8 118.6(2) . . ?
N2 C7 C8 111.9(2) . . ?
N3 C8 C9 121.4(2) . . ?
N3 C8 C7 115.3(2) . . ?
C9 C8 C7 123.2(2) . . ?
C8 C9 C10 118.1(2) . . ?
C8 C9 H9 120.9 . . ?
C10 C9 H9 120.9 . . ?
C11 C10 C9 120.1(2) . . ?
C11 C10 H10 119.9 . . ?
C9 C10 H10 119.9 . . ?
C12 C11 C10 118.4(2) . . ?
C12 C11 H11 120.8 . . ?
C10 C11 H11 120.8 . . ?
N3 C12 C11 121.2(2) . . ?
N3 C12 C13 115.4(2) . . ?
C11 C12 C13 123.4(2) . . ?
O2 C13 N4 128.6(2) . . ?
O2 C13 C12 119.1(2) . . ?
N4 C13 C12 112.3(2) . . ?
C19 C14 N4 117.9(2) . . ?
C19 C14 C15 117.4(2) . . ?
N4 C14 C15 124.5(3) . . ?
C16 C15 C14 119.9(3) . . ?
C16 C15 H15 120.1 . . ?
C14 C15 H15 120.1 . . ?
C17 C16 C15 120.1(3) . . ?
C17 C16 H16 120 . . ?
C15 C16 H16 120 . . ?
N5 C17 C16 119.7(3) . . ?
N5 C17 H17 120.1 . . ?
C16 C17 H17 120.1 . . ?
N5 C18 H18A 109.5 . . ?
N5 C18 H18B 109.5 . . ?
H18A C18 H18B 109.5 . . ?
N5 C18 H18C 109.5 . . ?
H18A C18 H18C 109.5 . . ?
H18B C18 H18C 109.5 . . ?
N5 C19 C14 121.0(3) . . ?
N5 C19 H19 119.5 . . ?
C14 C19 H19 119.5 . . ?
N6 C20 C25 121.2(2) . . ?
N6 C20 H20 119.4 . . ?
C25 C20 H20 119.4 . . ?
N6 C21 H21A 109.5 . . ?
N6 C21 H21B 109.5 . . ?
H21A C21 H21B 109.5 . . ?
N6 C21 H21C 109.5 . . ?
H21A C21 H21C 109.5 . . ?
H21B C21 H21C 109.5 . . ?
N6 C22 C23 119.2(2) . . ?
N6 C22 H22 120.4 . . ?
C23 C22 H22 120.4 . . ?
C22 C23 C24 120.9(3) . . ?
C22 C23 H23 119.5 . . ?
C24 C23 H23 119.5 . . ?
C23 C24 C25 119.5(2) . . ?
C23 C24 H24 120.3 . . ?
C25 C24 H24 120.3 . . ?
C20 C25 N7 117.3(2) . . ?
C20 C25 C24 117.2(2) . . ?
N7 C25 C24 125.3(2) . . ?
O3 C26 N7 128.6(2) . . ?
O3 C26 C27 119.3(2) . . ?
N7 C26 C27 112.1(2) . . ?
N8 C27 C28 120.7(2) . . ?
N8 C27 C26 115.0(2) . . ?
C28 C27 C26 124.2(2) . . ?
C27 C28 C29 118.3(2) . . ?
C27 C28 H28 120.8 . . ?
C29 C28 H28 120.8 . . ?
C30 C29 C28 120.3(2) . . ?
C30 C29 H29 119.9 . . ?
C28 C29 H29 119.9 . . ?
C29 C30 C31 118.4(2) . . ?
C29 C30 H30 120.8 . . ?
C31 C30 H30 120.8 . . ?
N8 C31 C30 120.8(2) . . ?
N8 C31 C32 113.9(2) . . ?
C30 C31 C32 125.3(2) . . ?
O4 C32 N9 128.7(2) . . ?
O4 C32 C31 119.3(2) . . ?
N9 C32 C31 112.0(2) . . ?
C38 C33 N9 123.9(2) . . ?
C38 C33 C34 117.2(2) . . ?
N9 C33 C34 118.8(2) . . ?
C35 C34 C33 120.6(2) . . ?
C35 C34 H34 119.7 . . ?
C33 C34 H34 119.7 . . ?
C34 C35 C36 119.8(2) . . ?
C34 C35 H35 120.1 . . ?
C36 C35 H35 120.1 . . ?
N10 C36 C35 119.5(2) . . ?
N10 C36 H36 120.2 . . ?
C35 C36 H36 120.2 . . ?
N10 C37 H37A 109.5 . . ?
N10 C37 H37B 109.5 . . ?
H37A C37 H37B 109.5 . . ?
N10 C37 H37C 109.5 . . ?
H37A C37 H37C 109.5 . . ?
H37B C37 H37C 109.5 . . ?
N10 C38 C33 120.9(2) . . ?
N10 C38 H38 119.5 . . ?
C33 C38 H38 119.5 . . ?
N11 C40 C39 179.4(5) . . ?
C40 C39 H39A 109.5 . . ?
C40 C39 H39B 109.5 . . ?
H39A C39 H39B 109.5 . . ?
C40 C39 H39C 109.5 . . ?
H39A C39 H39C 109.5 . . ?
H39B C39 H39C 109.5 . . ?
N12 C42 C41 179.1(4) . . ?
C42 C41 H41A 109.5 . . ?
C42 C41 H41B 109.5 . . ?
H41A C41 H41B 109.5 . . ?
C42 C41 H41C 109.5 . . ?
H41A C41 H41C 109.5 . . ?
H41B C41 H41C 109.5 . . ?
N13 C44 C43 178.8(4) . . ?
C44 C43 H43A 109.5 . . ?
C44 C43 H43B 109.5 . . ?
H43A C43 H43B 109.5 . . ?
C44 C43 H43C 109.5 . . ?
H43A C43 H43C 109.5 . . ?
H43B C43 H43C 109.5 . . ?
C3 N1 C1 122.4(2) . . ?
C3 N1 C2 117.9(2) . . ?
C1 N1 C2 119.7(2) . . ?
C7 N2 C6 120.4(2) . . ?
C7 N2 Co1 114.75(15) . . ?
C6 N2 Co1 123.75(15) . . ?
C12 N3 C8 120.8(2) . . ?
C12 N3 Co1 118.77(16) . . ?
C8 N3 Co1 119.55(16) . . ?
C13 N4 C14 117.0(2) . . ?
C13 N4 Co1 114.14(16) . . ?
C14 N4 Co1 123.69(15) . . ?
C17 N5 C19 121.9(3) . . ?
C17 N5 C18 119.5(3) . . ?
C19 N5 C18 118.5(3) . . ?
C22 N6 C20 122.0(2) . . ?
C22 N6 C21 119.2(2) . . ?
C20 N6 C21 118.8(2) . . ?
C26 N7 C25 118.7(2) . . ?
C26 N7 Co1 113.95(16) . . ?
C25 N7 Co1 122.40(15) . . ?
C27 N8 C31 121.4(2) . . ?
C27 N8 Co1 117.53(15) . . ?
C31 N8 Co1 119.56(16) . . ?
C32 N9 C33 118.8(2) . . ?
C32 N9 Co1 117.56(16) . . ?
C33 N9 Co1 123.25(15) . . ?
C36 N10 C38 121.9(2) . . ?
C36 N10 C37 119.4(2) . . ?
C38 N10 C37 118.7(2) . . ?
F6 P1 F4 90.62(11) . . ?
F6 P1 F2 90.78(11) . . ?
F4 P1 F2 90.20(11) . . ?
F6 P1 F1 89.78(11) . . ?
F4 P1 F1 179.46(12) . . ?
F2 P1 F1 90.16(11) . . ?
F6 P1 F3 179.07(11) . . ?
F4 P1 F3 90.26(11) . . ?
F2 P1 F3 89.54(10) . . ?
F1 P1 F3 89.34(10) . . ?
F6 P1 F5 90.12(11) . . ?
F4 P1 F5 89.53(11) . . ?
F2 P1 F5 179.07(11) . . ?
F1 P1 F5 90.10(10) . . ?
F3 P1 F5 89.57(10) . . ?
F7 P2 F11 93.5(2) . . ?
F7 P2 F9 94.1(3) . . ?
F11 P2 F9 90.82(16) . . ?
F7 P2 F8 89.7(2) . . ?
F11 P2 F8 176.53(19) . . ?
F9 P2 F8 90.43(13) . . ?
F7 P2 F12 90.4(3) . . ?
F11 P2 F12 89.71(16) . . ?
F9 P2 F12 175.4(2) . . ?
F8 P2 F12 88.79(13) . . ?
F7 P2 F10 177.8(2) . . ?
F11 P2 F10 88.03(17) . . ?
F9 P2 F10 87.43(16) . . ?
F8 P2 F10 88.79(16) . . ?
F12 P2 F10 88.03(17) . . ?
N3 Co1 N8 166.40(8) . . ?
N3 Co1 N9 112.35(8) . . ?
N8 Co1 N9 75.88(8) . . ?
N3 Co1 N7 97.52(8) . . ?
N8 Co1 N7 76.05(8) . . ?
N9 Co1 N7 149.55(7) . . ?
N3 Co1 N4 75.85(8) . . ?
N8 Co1 N4 91.94(7) . . ?
N9 Co1 N4 103.21(8) . . ?
N7 Co1 N4 89.30(8) . . ?
N3 Co1 N2 75.92(8) . . ?
N8 Co1 N2 116.52(7) . . ?
N9 Co1 N2 84.22(8) . . ?
N7 Co1 N2 97.97(8) . . ?
N4 Co1 N2 151.53(7) . . ?

loop_
_geom_bond_atom_site_label_1
_geom_bond_atom_site_label_2
_geom_bond_distance
_geom_bond_site_symmetry_2
_geom_bond_publ_flag
C6 N2 1.394(3) . ?
C6 C5 1.403(3) . ?
C6 C1 1.405(3) . ?
C5 C4 1.382(3) . ?
C5 H5 0.95 . ?
C4 C3 1.373(4) . ?
C4 H4 0.95 . ?
C3 N1 1.347(3) . ?
C3 H3 0.95 . ?
C2 N1 1.479(3) . ?
C2 H2A 0.98 . ?
C2 H2B 0.98 . ?
C2 H2C 0.98 . ?
C1 N1 1.351(3) . ?
C1 H1 0.95 . ?
C7 O1 1.248(3) . ?
C7 N2 1.343(3) . ?
C7 C8 1.511(3) . ?
C8 N3 1.338(3) . ?
C8 C9 1.386(3) . ?
C9 C10 1.390(4) . ?
C9 H9 0.95 . ?
C10 C11 1.388(4) . ?
C10 H10 0.95 . ?
C11 C12 1.386(3) . ?
C11 H11 0.95 . ?
C12 N3 1.337(3) . ?
C12 C13 1.516(3) . ?
C13 O2 1.237(3) . ?
C13 N4 1.347(3) . ?
C14 C19 1.393(4) . ?
C14 N4 1.393(3) . ?
C14 C15 1.401(4) . ?
C15 C16 1.382(4) . ?
C15 H15 0.95 . ?
C16 C17 1.378(5) . ?
C16 H16 0.95 . ?
C17 N5 1.335(4) . ?
C17 H17 0.95 . ?
C18 N5 1.488(4) . ?
C18 H18A 0.98 . ?
C18 H18B 0.98 . ?
C18 H18C 0.98 . ?
C19 N5 1.346(3) . ?
C19 H19 0.95 . ?
C20 N6 1.348(3) . ?
C20 C25 1.395(3) . ?
C20 H20 0.95 . ?
C21 N6 1.481(3) . ?
C21 H21A 0.98 . ?
C21 H21B 0.98 . ?
C21 H21C 0.98 . ?
C22 N6 1.338(3) . ?
C22 C23 1.374(4) . ?
C22 H22 0.95 . ?
C23 C24 1.383(4) . ?
C23 H23 0.95 . ?
C24 C25 1.403(3) . ?
C24 H24 0.95 . ?
C25 N7 1.396(3) . ?
C26 O3 1.236(3) . ?
C26 N7 1.352(3) . ?
C26 C27 1.512(3) . ?
C27 N8 1.337(3) . ?
C27 C28 1.391(3) . ?
C28 C29 1.393(4) . ?
C28 H28 0.95 . ?
C29 C30 1.386(4) . ?
C29 H29 0.95 . ?
C30 C31 1.389(3) . ?
C30 H30 0.95 . ?
C31 N8 1.342(3) . ?
C31 C32 1.511(3) . ?
C32 O4 1.248(3) . ?
C32 N9 1.339(3) . ?
C33 C38 1.388(3) . ?
C33 N9 1.397(3) . ?
C33 C34 1.402(3) . ?
C34 C35 1.378(4) . ?
C34 H34 0.95 . ?
C35 C36 1.380(4) . ?
C35 H35 0.95 . ?
C36 N10 1.343(3) . ?
C36 H36 0.95 . ?
C37 N10 1.478(3) . ?
C37 H37A 0.98 . ?
C37 H37B 0.98 . ?
C37 H37C 0.98 . ?
C38 N10 1.353(3) . ?
C38 H38 0.95 . ?
C40 N11 1.137(5) . ?
C40 C39 1.450(5) . ?
C39 H39A 0.98 . ?
C39 H39B 0.98 . ?
C39 H39C 0.98 . ?
C42 N12 1.135(4) . ?
C42 C41 1.441(4) . ?
C41 H41A 0.98 . ?
C41 H41B 0.98 . ?
C41 H41C 0.98 . ?
C44 N13 1.138(6) . ?
C44 C43 1.442(6) . ?
C43 H43A 0.98 . ?
C43 H43B 0.98 . ?
C43 H43C 0.98 . ?
N2 Co1 2.205(2) . ?
N3 Co1 2.0334(19) . ?
N4 Co1 2.196(2) . ?
N7 Co1 2.160(2) . ?
N8 Co1 2.0361(19) . ?
N9 Co1 2.137(2) . ?
P1 F6 1.593(2) . ?
P1 F4 1.5967(19) . ?
P1 F2 1.601(2) . ?
P1 F1 1.6013(18) . ?
P1 F3 1.6048(18) . ?
P1 F5 1.6049(19) . ?
P2 F7 1.517(3) . ?
P2 F11 1.566(3) . ?
P2 F9 1.568(2) . ?
P2 F8 1.588(2) . ?
P2 F12 1.598(3) . ?
P2 F10 1.611(3) . ?

loop_
_geom_torsion_atom_site_label_1
_geom_torsion_atom_site_label_2
_geom_torsion_atom_site_label_3
_geom_torsion_atom_site_label_4
_geom_torsion
_geom_torsion_site_symmetry_1
_geom_torsion_site_symmetry_2
_geom_torsion_site_symmetry_3
_geom_torsion_site_symmetry_4
_geom_torsion_publ_flag
N2 C6 C5 C4 -177.8(2) . . . . ?
C1 C6 C5 C4 2.4(4) . . . . ?
C6 C5 C4 C3 -1.2(4) . . . . ?
C5 C4 C3 N1 -0.4(4) . . . . ?
N2 C6 C1 N1 178.2(2) . . . . ?
C5 C6 C1 N1 -2.0(4) . . . . ?
O1 C7 C8 N3 164.5(2) . . . . ?
N2 C7 C8 N3 -16.9(3) . . . . ?
O1 C7 C8 C9 -17.0(4) . . . . ?
N2 C7 C8 C9 161.6(2) . . . . ?
N3 C8 C9 C10 1.6(4) . . . . ?
C7 C8 C9 C10 -176.8(2) . . . . ?
C8 C9 C10 C11 -0.9(4) . . . . ?
C9 C10 C11 C12 -0.6(4) . . . . ?
C10 C11 C12 N3 1.4(4) . . . . ?
C10 C11 C12 C13 -179.7(2) . . . . ?
N3 C12 C13 O2 176.5(2) . . . . ?
C11 C12 C13 O2 -2.4(4) . . . . ?
N3 C12 C13 N4 -4.7(3) . . . . ?
C11 C12 C13 N4 176.4(2) . . . . ?
C19 C14 C15 C16 1.3(4) . . . . ?
N4 C14 C15 C16 -173.3(2) . . . . ?
C14 C15 C16 C17 -1.2(4) . . . . ?
C15 C16 C17 N5 0.3(4) . . . . ?
N4 C14 C19 N5 174.4(2) . . . . ?
C15 C14 C19 N5 -0.6(4) . . . . ?
N6 C22 C23 C24 -0.7(5) . . . . ?
C22 C23 C24 C25 -0.1(4) . . . . ?
N6 C20 C25 N7 173.8(2) . . . . ?
N6 C20 C25 C24 -1.5(4) . . . . ?
C23 C24 C25 C20 1.1(4) . . . . ?
C23 C24 C25 N7 -173.7(3) . . . . ?
O3 C26 C27 N8 178.1(2) . . . . ?
N7 C26 C27 N8 -3.7(3) . . . . ?
O3 C26 C27 C28 -0.7(4) . . . . ?
N7 C26 C27 C28 177.6(2) . . . . ?
N8 C27 C28 C29 3.3(3) . . . . ?
C26 C27 C28 C29 -178.1(2) . . . . ?
C27 C28 C29 C30 -1.4(4) . . . . ?
C28 C29 C30 C31 -1.6(4) . . . . ?
C29 C30 C31 N8 2.8(4) . . . . ?
C29 C30 C31 C32 -175.5(2) . . . . ?
N8 C31 C32 O4 170.4(2) . . . . ?
C30 C31 C32 O4 -11.2(4) . . . . ?
N8 C31 C32 N9 -11.2(3) . . . . ?
C30 C31 C32 N9 167.3(2) . . . . ?
C38 C33 C34 C35 3.1(4) . . . . ?
N9 C33 C34 C35 -178.8(2) . . . . ?
C33 C34 C35 C36 -2.3(4) . . . . ?
C34 C35 C36 N10 0.1(4) . . . . ?
N9 C33 C38 N10 -179.7(2) . . . . ?
C34 C33 C38 N10 -1.7(4) . . . . ?
C4 C3 N1 C1 0.7(4) . . . . ?
C4 C3 N1 C2 179.9(2) . . . . ?
C6 C1 N1 C3 0.5(4) . . . . ?
C6 C1 N1 C2 -178.6(2) . . . . ?
O1 C7 N2 C6 3.7(4) . . . . ?
C8 C7 N2 C6 -174.7(2) . . . . ?
O1 C7 N2 Co1 -164.9(2) . . . . ?
C8 C7 N2 Co1 16.7(3) . . . . ?
C5 C6 N2 C7 164.8(2) . . . . ?
C1 C6 N2 C7 -15.4(4) . . . . ?
C5 C6 N2 Co1 -27.6(3) . . . . ?
C1 C6 N2 Co1 152.2(2) . . . . ?
C11 C12 N3 C8 -0.7(4) . . . . ?
C13 C12 N3 C8 -179.7(2) . . . . ?
C11 C12 N3 Co1 168.23(18) . . . . ?
C13 C12 N3 Co1 -10.7(3) . . . . ?
C9 C8 N3 C12 -0.9(4) . . . . ?
C7 C8 N3 C12 177.7(2) . . . . ?
C9 C8 N3 Co1 -169.73(18) . . . . ?
C7 C8 N3 Co1 8.8(3) . . . . ?
O2 C13 N4 C14 -9.4(4) . . . . ?
C12 C13 N4 C14 172.0(2) . . . . ?
O2 C13 N4 Co1 -165.0(2) . . . . ?
C12 C13 N4 Co1 16.3(2) . . . . ?
C19 C14 N4 C13 136.9(2) . . . . ?
C15 C14 N4 C13 -48.4(3) . . . . ?
C19 C14 N4 Co1 -69.9(3) . . . . ?
C15 C14 N4 Co1 104.7(3) . . . . ?
C16 C17 N5 C19 0.5(4) . . . . ?
C16 C17 N5 C18 -179.8(3) . . . . ?
C14 C19 N5 C17 -0.3(4) . . . . ?
C14 C19 N5 C18 -180.0(2) . . . . ?
C23 C22 N6 C20 0.4(4) . . . . ?
C23 C22 N6 C21 178.7(3) . . . . ?
C25 C20 N6 C22 0.7(4) . . . . ?
C25 C20 N6 C21 -177.6(2) . . . . ?
O3 C26 N7 C25 -7.3(4) . . . . ?
C27 C26 N7 C25 174.69(19) . . . . ?
O3 C26 N7 Co1 -163.0(2) . . . . ?
C27 C26 N7 Co1 18.9(2) . . . . ?
C20 C25 N7 C26 147.4(2) . . . . ?
C24 C25 N7 C26 -37.8(3) . . . . ?
C20 C25 N7 Co1 -59.0(3) . . . . ?
C24 C25 N7 Co1 115.8(2) . . . . ?
C28 C27 N8 C31 -2.2(3) . . . . ?
C26 C27 N8 C31 179.1(2) . . . . ?
C28 C27 N8 Co1 163.98(18) . . . . ?
C26 C27 N8 Co1 -14.8(3) . . . . ?
C30 C31 N8 C27 -1.0(3) . . . . ?
C32 C31 N8 C27 177.5(2) . . . . ?
C30 C31 N8 Co1 -166.83(18) . . . . ?
C32 C31 N8 Co1 11.7(3) . . . . ?
O4 C32 N9 C33 -2.3(4) . . . . ?
C31 C32 N9 C33 179.5(2) . . . . ?
O4 C32 N9 Co1 -175.7(2) . . . . ?
C31 C32 N9 Co1 6.1(3) . . . . ?
C38 C33 N9 C32 -43.5(3) . . . . ?
C34 C33 N9 C32 138.5(2) . . . . ?
C38 C33 N9 Co1 129.5(2) . . . . ?
C34 C33 N9 Co1 -48.5(3) . . . . ?
C35 C36 N10 C38 1.4(4) . . . . ?
C35 C36 N10 C37 -177.7(3) . . . . ?
C33 C38 N10 C36 -0.5(4) . . . . ?
C33 C38 N10 C37 178.6(2) . . . . ?
